data_1515571
loop_
_publ_author_name
'Vecchione, Matthew K.'
'Sun, Aaron X.'
'Seidel, Daniel'

_publ_section_title
;
 Divergent reactions of indoles with aminobenzaldehydes: indole
 ring-opening vs. annulation and facile synthesis of neocryptolepine
;
_journal_issue 11
_journal_name_full 'Chemical Science'
_journal_page_first 2178
_journal_paper_doi 10.1039/c1sc00506e
_journal_volume 2
_journal_year 2011
_chemical_formula_moiety 'C16 H12 Br2 N2'
_chemical_formula_sum 'C16 H12 Br2 N2'
_chemical_formula_weight 392.10
_chemical_name_systematic
;
?
;
_space_group_IT_number 9
_symmetry_cell_setting monoclinic
_symmetry_space_group_name_Hall 'C -2yc'
_symmetry_space_group_name_H-M 'C 1 c 1'
_atom_sites_solution_hydrogens geom
_atom_sites_solution_primary direct
_atom_sites_solution_secondary difmap
_audit_creation_method SHELXL-97
_cell_angle_alpha 90.00
_cell_angle_beta 116.348(2)
_cell_angle_gamma 90.00
_cell_formula_units_Z 4
_cell_length_a 11.3993(12)
_cell_length_b 20.292(2)
_cell_length_c 6.8679(7)
_cell_measurement_reflns_used 5433
_cell_measurement_temperature 100(2)
_cell_measurement_theta_max 30.44
_cell_measurement_theta_min 2.23
_cell_volume 1423.6(3)
_computing_cell_refinement 'Bruker SMART'
_computing_data_collection 'Bruker SMART'
_computing_data_reduction 'Bruker SAINT'
_computing_molecular_graphics 'Bruker SHELXTL'
_computing_publication_material 'Bruker SHELXTL'
_computing_structure_refinement 'SHELXL-97 (Sheldrick, 1997)'
_computing_structure_solution 'SHELXS-97 (Sheldrick, 1990)'
_diffrn_ambient_temperature 100(2)
_diffrn_measured_fraction_theta_full 0.998
_diffrn_measured_fraction_theta_max 0.998
_diffrn_measurement_device_type 'CCD area detector'
_diffrn_measurement_method 'phi and omega scans'
_diffrn_radiation_monochromator graphite
_diffrn_radiation_source 'fine-focus sealed tube'
_diffrn_radiation_type MoK\a
_diffrn_radiation_wavelength 0.71073
_diffrn_reflns_av_R_equivalents 0.0253
_diffrn_reflns_av_sigmaI/netI 0.0558
_diffrn_reflns_limit_h_max 16
_diffrn_reflns_limit_h_min -15
_diffrn_reflns_limit_k_max 28
_diffrn_reflns_limit_k_min -28
_diffrn_reflns_limit_l_max 9
_diffrn_reflns_limit_l_min -9
_diffrn_reflns_number 8280
_diffrn_reflns_theta_full 30.58
_diffrn_reflns_theta_max 30.58
_diffrn_reflns_theta_min 2.01
_exptl_absorpt_coefficient_mu 5.684
_exptl_absorpt_correction_T_max 0.865
_exptl_absorpt_correction_T_min 0.671
_exptl_absorpt_correction_type multi-scan
_exptl_absorpt_process_details 'Bruker SAINT (SADABS)'
_exptl_crystal_colour yellow
_exptl_crystal_density_diffrn 1.829
_exptl_crystal_density_method 'not measured'
_exptl_crystal_description needle
_exptl_crystal_F_000 768
_exptl_crystal_size_max 0.30
_exptl_crystal_size_mid 0.10
_exptl_crystal_size_min 0.05
_refine_diff_density_max 0.622
_refine_diff_density_min -0.290
_refine_diff_density_rms 0.080
_refine_ls_abs_structure_details 'Flack H D (1983), Acta Cryst. A39, 876-881'
_refine_ls_abs_structure_Flack 0.006(7)
_refine_ls_extinction_method none
_refine_ls_goodness_of_fit_ref 0.881
_refine_ls_hydrogen_treatment mixed
_refine_ls_matrix_type full
_refine_ls_number_parameters 186
_refine_ls_number_reflns 4192
_refine_ls_number_restraints 2
_refine_ls_restrained_S_all 0.881
_refine_ls_R_factor_all 0.0304
_refine_ls_R_factor_gt 0.0260
_refine_ls_shift/su_max 0.001
_refine_ls_shift/su_mean 0.000
_refine_ls_structure_factor_coef Fsqd
_refine_ls_weighting_details 'calc w=1/[\s^2^(Fo^2^)+(0.0000P)^2^+0.0000P] where P=(Fo^2^+2Fc^2^)/3'
_refine_ls_weighting_scheme calc
_refine_ls_wR_factor_gt 0.0517
_refine_ls_wR_factor_ref 0.0530
_reflns_number_gt 3845
_reflns_number_total 4192
_reflns_threshold_expression >2sigma(I)
_cod_data_source_file c1sc00506e.txt
_cod_data_source_block mv507
_cod_depositor_comments
;
The following automatic conversions were performed:

'_symmetry_cell_setting' value 'Monoclinic' changed to 'monoclinic'
according to
/usr/data/users/saulius/automatic-downloads/retrospective/RSC/lib/dictionaries/cif_core.dic
dictionary named 'cif_core.dic' version 2.4.2 from 2011-04-26.

Automatic conversion script
Id: cif_fix_values 2281 2013-09-26 08:29:07Z andrius 
;
_cod_original_sg_symbol_H-M Cc
_cod_database_code 1515571

loop_
_symmetry_equiv_pos_as_xyz
'x, y, z'
'x, -y, z+1/2'
'x+1/2, y+1/2, z'
'x+1/2, -y+1/2, z+1/2'

loop_
_atom_site_label
_atom_site_type_symbol
_atom_site_fract_x
_atom_site_fract_y
_atom_site_fract_z
_atom_site_U_iso_or_equiv
_atom_site_adp_type
_atom_site_occupancy
_atom_site_symmetry_multiplicity
_atom_site_calc_flag
_atom_site_refinement_flags
Br1 Br 0.17717(2) -0.145867(11) 0.10539(3) 0.02082(6) Uani 1 1 d .
Br2 Br -0.17758(3) 0.065496(14) -0.10468(4) 0.02654(7) Uani 1 1 d .
N1 N 0.3765(2) -0.03376(10) 0.1990(3) 0.0167(4) Uani 1 1 d .
N2 N 0.5042(3) 0.16956(14) 0.6149(4) 0.0317(6) Uani 1 1 d .
H2N H 0.460(3) 0.1388(15) 0.589(5) 0.026(8) Uiso 1 1 d .
C1 C 0.2530(2) -0.00969(12) 0.1350(4) 0.0146(4) Uani 1 1 d .
C2 C 0.1458(2) -0.05421(11) 0.0796(4) 0.0169(5) Uani 1 1 d .
C3 C 0.0208(2) -0.03244(13) 0.0138(4) 0.0181(5) Uani 1 1 d .
H3 H -0.0490 -0.0628 -0.0200 0.022 Uiso 1 1 calc R
C4 C -0.0029(3) 0.03592(14) -0.0031(4) 0.0176(4) Uani 1 1 d .
C5 C 0.0953(2) 0.08090(13) 0.0495(4) 0.0174(5) Uani 1 1 d .
H5 H 0.0765 0.1268 0.0364 0.021 Uiso 1 1 calc R
C6 C 0.2255(2) 0.05834(12) 0.1240(4) 0.0155(5) Uani 1 1 d .
C7 C 0.3320(3) 0.10228(12) 0.1934(4) 0.0166(5) Uani 1 1 d .
H7 H 0.3169 0.1484 0.1871 0.020 Uiso 1 1 calc R
C8 C 0.4572(2) 0.07875(12) 0.2699(4) 0.0159(4) Uani 1 1 d .
C9 C 0.4721(2) 0.00969(12) 0.2615(4) 0.0167(5) Uani 1 1 d .
H9 H 0.5582 -0.0067 0.3044 0.020 Uiso 1 1 calc R
C10 C 0.5892(3) 0.16925(13) 0.5214(4) 0.0210(5) Uani 1 1 d .
C11 C 0.5726(2) 0.12401(12) 0.3555(4) 0.0180(5) Uani 1 1 d .
C12 C 0.6629(3) 0.12170(13) 0.2719(5) 0.0222(5) Uani 1 1 d .
H12 H 0.6525 0.0902 0.1630 0.027 Uiso 1 1 calc R
C13 C 0.7690(3) 0.16493(15) 0.3451(5) 0.0267(6) Uani 1 1 d .
H13 H 0.8308 0.1628 0.2875 0.032 Uiso 1 1 calc R
C14 C 0.7829(3) 0.21049(13) 0.5012(5) 0.0247(6) Uani 1 1 d .
H14 H 0.8543 0.2405 0.5504 0.030 Uiso 1 1 calc R
C15 C 0.6941(3) 0.21347(13) 0.5885(5) 0.0233(6) Uani 1 1 d .
H15 H 0.7046 0.2459 0.6949 0.028 Uiso 1 1 calc R
C16 C 0.5170(3) 0.21566(15) 0.7818(5) 0.0305(7) Uani 1 1 d .
H16A H 0.6038 0.2110 0.9051 0.046 Uiso 1 1 calc R
H16B H 0.4495 0.2068 0.8301 0.046 Uiso 1 1 calc R
H16C H 0.5066 0.2606 0.7243 0.046 Uiso 1 1 calc R

loop_
_atom_site_aniso_label
_atom_site_aniso_U_11
_atom_site_aniso_U_22
_atom_site_aniso_U_33
_atom_site_aniso_U_23
_atom_site_aniso_U_13
_atom_site_aniso_U_12
Br1 0.02286(12) 0.01479(10) 0.02493(12) -0.00290(10) 0.01072(9) -0.00268(10)
Br2 0.01664(12) 0.03052(15) 0.03208(14) 0.00085(12) 0.01045(10) 0.00342(12)
N1 0.0195(10) 0.0164(10) 0.0162(10) -0.0018(8) 0.0098(8) 0.0007(8)
N2 0.0397(15) 0.0304(13) 0.0411(15) -0.0199(11) 0.0325(13) -0.0205(12)
C1 0.0162(11) 0.0201(12) 0.0095(10) -0.0010(9) 0.0073(8) -0.0023(9)
C2 0.0224(12) 0.0146(10) 0.0151(11) -0.0029(9) 0.0098(10) -0.0028(9)
C3 0.0164(12) 0.0238(13) 0.0148(11) -0.0013(9) 0.0076(9) -0.0023(10)
C4 0.0169(10) 0.0229(12) 0.0145(10) 0.0008(8) 0.0085(9) 0.0040(9)
C5 0.0193(12) 0.0177(12) 0.0157(11) 0.0019(9) 0.0081(9) 0.0040(9)
C6 0.0192(12) 0.0175(12) 0.0118(11) 0.0014(9) 0.0086(9) 0.0012(9)
C7 0.0222(12) 0.0132(11) 0.0171(11) 0.0007(9) 0.0113(10) 0.0013(9)
C8 0.0210(12) 0.0148(11) 0.0159(11) -0.0014(9) 0.0118(9) -0.0011(9)
C9 0.0157(11) 0.0196(12) 0.0177(12) -0.0001(9) 0.0102(9) 0.0005(9)
C10 0.0222(13) 0.0189(12) 0.0266(13) 0.0008(10) 0.0152(11) -0.0009(10)
C11 0.0188(11) 0.0155(11) 0.0218(12) 0.0012(9) 0.0108(10) -0.0001(9)
C12 0.0240(13) 0.0193(12) 0.0285(13) -0.0002(11) 0.0163(11) 0.0005(10)
C13 0.0220(13) 0.0233(13) 0.0416(17) 0.0004(12) 0.0204(13) -0.0021(11)
C14 0.0217(13) 0.0189(12) 0.0360(15) -0.0006(11) 0.0151(12) -0.0032(10)
C15 0.0262(14) 0.0155(12) 0.0311(14) -0.0021(11) 0.0154(11) -0.0045(10)
C16 0.0333(16) 0.0313(15) 0.0343(16) -0.0161(12) 0.0218(14) -0.0122(12)

loop_
_atom_type_symbol
_atom_type_description
_atom_type_scat_dispersion_real
_atom_type_scat_dispersion_imag
_atom_type_scat_source
C C 0.0033 0.0016 'International Tables Vol C Tables 4.2.6.8 and 6.1.1.4'
H H 0.0000 0.0000 'International Tables Vol C Tables 4.2.6.8 and 6.1.1.4'
N N 0.0061 0.0033 'International Tables Vol C Tables 4.2.6.8 and 6.1.1.4'
Br Br -0.2901 2.4595 'International Tables Vol C Tables 4.2.6.8 and 6.1.1.4'

loop_
_geom_angle_atom_site_label_1
_geom_angle_atom_site_label_2
_geom_angle_atom_site_label_3
_geom_angle
C9 N1 C1 116.9(2)
C10 N2 C16 122.1(2)
C10 N2 H2N 114(2)
C16 N2 H2N 122(2)
N1 C1 C6 122.7(2)
N1 C1 C2 119.8(2)
C6 C1 C2 117.5(2)
C3 C2 C1 121.9(2)
C3 C2 Br1 118.51(18)
C1 C2 Br1 119.59(18)
C2 C3 C4 118.7(2)
C2 C3 H3 120.6
C4 C3 H3 120.6
C5 C4 C3 122.2(2)
C5 C4 Br2 119.4(2)
C3 C4 Br2 118.4(2)
C4 C5 C6 119.1(2)
C4 C5 H5 120.5
C6 C5 H5 120.5
C7 C6 C1 117.7(2)
C7 C6 C5 121.7(2)
C1 C6 C5 120.6(2)
C8 C7 C6 120.3(2)
C8 C7 H7 119.9
C6 C7 H7 119.9
C7 C8 C9 116.9(2)
C7 C8 C11 121.5(2)
C9 C8 C11 121.6(2)
N1 C9 C8 125.4(2)
N1 C9 H9 117.3
C8 C9 H9 117.3
N2 C10 C15 121.2(2)
N2 C10 C11 120.6(2)
C15 C10 C11 118.2(2)
C12 C11 C10 120.0(2)
C12 C11 C8 120.2(2)
C10 C11 C8 119.9(2)
C11 C12 C13 121.0(3)
C11 C12 H12 119.5
C13 C12 H12 119.5
C14 C13 C12 119.1(3)
C14 C13 H13 120.4
C12 C13 H13 120.4
C13 C14 C15 120.9(2)
C13 C14 H14 119.5
C15 C14 H14 119.5
C14 C15 C10 120.7(3)
C14 C15 H15 119.7
C10 C15 H15 119.7
N2 C16 H16A 109.5
N2 C16 H16B 109.5
H16A C16 H16B 109.5
N2 C16 H16C 109.5
H16A C16 H16C 109.5
H16B C16 H16C 109.5

loop_
_geom_bond_atom_site_label_1
_geom_bond_atom_site_label_2
_geom_bond_distance
Br1 C2 1.887(2)
Br2 C4 1.892(3)
N1 C9 1.317(3)
N1 C1 1.365(3)
N2 C10 1.380(3)
N2 C16 1.436(3)
N2 H2N 0.77(3)
C1 C6 1.410(3)
C1 C2 1.429(3)
C2 C3 1.363(3)
C3 C4 1.408(4)
C3 H3 0.9500
C4 C5 1.363(4)
C5 C6 1.415(4)
C5 H5 0.9500
C6 C7 1.407(3)
C7 C8 1.370(4)
C7 H7 0.9500
C8 C9 1.416(3)
C8 C11 1.494(3)
C9 H9 0.9500
C10 C15 1.399(4)
C10 C11 1.409(4)
C11 C12 1.385(3)
C12 C13 1.395(4)
C12 H12 0.9500
C13 C14 1.371(4)
C13 H13 0.9500
C14 C15 1.387(4)
C14 H14 0.9500
C15 H15 0.9500
C16 H16A 0.9800
C16 H16B 0.9800
C16 H16C 0.9800

loop_
_geom_hbond_atom_site_label_D
_geom_hbond_atom_site_label_H
_geom_hbond_atom_site_label_A
_geom_hbond_distance_DH
_geom_hbond_distance_HA
_geom_hbond_distance_DA
_geom_hbond_angle_DHA
_geom_hbond_site_symmetry_A
N2 H2N N1 0.77(3) 2.58(3) 3.285(3) 153(3) 2

loop_
_geom_torsion_atom_site_label_1
_geom_torsion_atom_site_label_2
_geom_torsion_atom_site_label_3
_geom_torsion_atom_site_label_4
_geom_torsion
C9 N1 C1 C6 3.2(3)
C9 N1 C1 C2 -175.7(2)
N1 C1 C2 C3 -179.7(2)
C6 C1 C2 C3 1.4(3)
N1 C1 C2 Br1 2.2(3)
C6 C1 C2 Br1 -176.73(17)
C1 C2 C3 C4 1.1(4)
Br1 C2 C3 C4 179.23(19)
C2 C3 C4 C5 -1.8(4)
C2 C3 C4 Br2 177.73(18)
C3 C4 C5 C6 -0.1(4)
Br2 C4 C5 C6 -179.60(18)
N1 C1 C6 C7 -3.4(3)
C2 C1 C6 C7 175.5(2)
N1 C1 C6 C5 177.8(2)
C2 C1 C6 C5 -3.3(3)
C4 C5 C6 C7 -176.1(2)
C4 C5 C6 C1 2.7(4)
C1 C6 C7 C8 -0.5(3)
C5 C6 C7 C8 178.3(2)
C6 C7 C8 C9 4.0(3)
C6 C7 C8 C11 -176.7(2)
C1 N1 C9 C8 0.8(3)
C7 C8 C9 N1 -4.4(4)
C11 C8 C9 N1 176.3(2)
C16 N2 C10 C15 1.2(5)
C16 N2 C10 C11 -179.0(3)
N2 C10 C11 C12 -176.3(3)
C15 C10 C11 C12 3.6(4)
N2 C10 C11 C8 3.9(4)
C15 C10 C11 C8 -176.3(2)
C7 C8 C11 C12 -125.7(3)
C9 C8 C11 C12 53.4(3)
C7 C8 C11 C10 54.1(3)
C9 C8 C11 C10 -126.7(2)
C10 C11 C12 C13 -1.8(4)
C8 C11 C12 C13 178.0(3)
C11 C12 C13 C14 -0.4(4)
C12 C13 C14 C15 0.8(4)
C13 C14 C15 C10 1.0(4)
N2 C10 C15 C14 176.7(3)
C11 C10 C15 C14 -3.2(4)
